data_7005204
loop_
_publ_author_name
'Derossi, Sofia'
'Farrell, David T.'
'Harding, Charles J.'
'McKee, Vickie'
'Nelson, Jane'

_publ_section_title
;
 N-methylation of macrobicycles reduces encapsulation ability.
;
_journal_issue 18
_journal_name_full 'Dalton transactions (Cambridge, England : 2003)'
_journal_page_first 1762
_journal_page_last 1772
_journal_paper_doi 10.1039/B617907J
_journal_year 2007
_chemical_formula_sum 'C45 H69 Cl2 Cu2 N10 O10.5'
_chemical_formula_weight 1116.08
_chemical_name_systematic
;

?

;
_space_group_IT_number 14
_symmetry_cell_setting monoclinic
_symmetry_space_group_name_Hall '-P 2ybc'
_symmetry_space_group_name_H-M 'P 1 21/c 1'
_atom_sites_solution_hydrogens geom
_atom_sites_solution_primary direct
_atom_sites_solution_secondary difmap
_audit_creation_method SHELXL-97
_cell_angle_alpha 90.00
_cell_angle_beta 92.0860(10)
_cell_angle_gamma 90.00
_cell_formula_units_Z 4
_cell_length_a 16.1316(11)
_cell_length_b 18.2444(13)
_cell_length_c 17.4585(12)
_cell_measurement_reflns_used 11006
_cell_measurement_temperature 150(2)
_cell_measurement_theta_max 21.85
_cell_measurement_theta_min 2.23
_cell_volume 5134.8(6)
_computing_cell_refinement 'Bruker SMART'
_computing_data_collection 'Bruker SMART'
_computing_data_reduction 'Bruker SAINT'
_computing_molecular_graphics 'Bruker SHELXTL'
_computing_publication_material 'Bruker SHELXTL'
_computing_structure_refinement 'SHELXL-97 (Sheldrick, 1997)'
_computing_structure_solution 'SHELXS-97 (Sheldrick, 1990)'
_diffrn_ambient_temperature 150(2)
_diffrn_measured_fraction_theta_full 1.000
_diffrn_measured_fraction_theta_max 1.000
_diffrn_measurement_device_type 'CCD area detector'
_diffrn_measurement_method 'phi and omega scans'
_diffrn_radiation_monochromator graphite
_diffrn_radiation_source 'normal-focus sealed tube'
_diffrn_radiation_type MoK\a
_diffrn_radiation_wavelength 0.71073
_diffrn_reflns_av_R_equivalents 0.0459
_diffrn_reflns_av_sigmaI/netI 0.0441
_diffrn_reflns_limit_h_max 19
_diffrn_reflns_limit_h_min -19
_diffrn_reflns_limit_k_max 21
_diffrn_reflns_limit_k_min -21
_diffrn_reflns_limit_l_max 20
_diffrn_reflns_limit_l_min -20
_diffrn_reflns_number 35937
_diffrn_reflns_theta_full 25.00
_diffrn_reflns_theta_max 25.00
_diffrn_reflns_theta_min 2.02
_diffrn_standards_number 0
_exptl_absorpt_coefficient_mu 0.998
_exptl_absorpt_correction_T_max 0.8178
_exptl_absorpt_correction_T_min 0.7674
_exptl_absorpt_correction_type multi-scan
_exptl_crystal_colour Blue
_exptl_crystal_density_diffrn 1.444
_exptl_crystal_density_method 'not measured'
_exptl_crystal_description block
_exptl_crystal_F_000 2340
_exptl_crystal_size_max 0.28
_exptl_crystal_size_mid 0.25
_exptl_crystal_size_min 0.21
_refine_diff_density_max 0.950
_refine_diff_density_min -0.459
_refine_diff_density_rms 0.101
_refine_ls_extinction_method none
_refine_ls_goodness_of_fit_ref 1.093
_refine_ls_hydrogen_treatment constr
_refine_ls_matrix_type full
_refine_ls_number_parameters 657
_refine_ls_number_reflns 9023
_refine_ls_number_restraints 54
_refine_ls_restrained_S_all 1.095
_refine_ls_R_factor_all 0.0732
_refine_ls_R_factor_gt 0.0491
_refine_ls_shift/su_max 0.001
_refine_ls_shift/su_mean 0.000
_refine_ls_structure_factor_coef Fsqd
_refine_ls_weighting_details 'calc w=1/[\s^2^(Fo^2^)+(0.0779P)^2^+6.6669P] where P=(Fo^2^+2Fc^2^)/3'
_refine_ls_weighting_scheme calc
_refine_ls_wR_factor_gt 0.1345
_refine_ls_wR_factor_ref 0.1494
_reflns_number_gt 6762
_reflns_number_total 9023
_reflns_threshold_expression >2sigma(I)
_cod_data_source_file B617907J.txt
_cod_data_source_block Complex2(zof7)
_cod_depositor_comments
;
The following automatic conversions were performed:
'_symmetry_cell_setting' value 'Monoclinic' changed to 'monoclinic'
according to '/home/saulius/struct/CIF-dictionaries/cif_core.dic'
dictionary named 'cif_core.dic' version 2.4.1 from 2010-06-29.

Automatic conversion script
Id: cif_fix_enum 1527 2010-12-29 10:47:43Z saulius 
;
_cod_original_sg_symbol_H-M P2(1)/c
_cod_original_formula_sum 'C45 H69 Cl2 Cu2 N10 O10.50'
_cod_database_code 7005204

loop_
_symmetry_equiv_pos_as_xyz
'x, y, z'
'-x, y+1/2, -z+1/2'
'-x, -y, -z'
'x, -y-1/2, z-1/2'

loop_
_atom_site_label
_atom_site_type_symbol
_atom_site_fract_x
_atom_site_fract_y
_atom_site_fract_z
_atom_site_U_iso_or_equiv
_atom_site_adp_type
_atom_site_occupancy
_atom_site_symmetry_multiplicity
_atom_site_calc_flag
_atom_site_refinement_flags
_atom_site_disorder_assembly
_atom_site_disorder_group
Cu1 Cu 0.46311(3) 0.57132(3) 0.86398(3) 0.02345(15) Uani 1 1 d . . .
Cu2 Cu -0.03104(3) 0.69409(3) 0.59308(3) 0.02228(14) Uani 1 1 d . . .
N1 N 0.4847(2) 0.55201(18) 0.75247(19) 0.0231(7) Uani 1 1 d . . .
C1A C 0.4519(3) 0.4762(2) 0.7416(3) 0.0303(10) Uani 1 1 d . . .
H1A1 H 0.4852 0.4414 0.7734 0.036 Uiso 1 1 calc R . .
H1A2 H 0.4554 0.4615 0.6872 0.036 Uiso 1 1 calc R . .
C2A C 0.3621(3) 0.4751(2) 0.7651(2) 0.0292(10) Uani 1 1 d . . .
H2A1 H 0.3266 0.4986 0.7247 0.035 Uiso 1 1 calc R . .
H2A2 H 0.3435 0.4237 0.7707 0.035 Uiso 1 1 calc R . .
N3A N 0.3533(2) 0.51467(19) 0.83890(19) 0.0256(8) Uani 1 1 d . . .
C3A C 0.2936(2) 0.5781(2) 0.8338(2) 0.0242(9) Uani 1 1 d . . .
H3A1 H 0.3203 0.6176 0.8047 0.029 Uiso 1 1 calc R . .
H3A2 H 0.2867 0.5967 0.8864 0.029 Uiso 1 1 calc R . .
C4A C 0.2078(2) 0.5664(2) 0.7980(2) 0.0238(9) Uani 1 1 d . . .
C5A C 0.1910(3) 0.5848(2) 0.7219(2) 0.0274(9) Uani 1 1 d . . .
H5A H 0.2352 0.6000 0.6911 0.033 Uiso 1 1 calc R . .
C6A C 0.1109(3) 0.5813(2) 0.6898(2) 0.0280(9) Uani 1 1 d . . .
H6A H 0.1010 0.5929 0.6372 0.034 Uiso 1 1 calc R . .
C7A C 0.0455(2) 0.5610(2) 0.7348(2) 0.0247(9) Uani 1 1 d . A .
C8A C 0.0619(2) 0.5418(2) 0.8102(2) 0.0266(9) Uani 1 1 d . . .
H8A H 0.0175 0.5273 0.8411 0.032 Uiso 1 1 calc R . .
C9A C 0.1419(3) 0.5433(2) 0.8420(2) 0.0268(9) Uani 1 1 d . . .
H9A H 0.1519 0.5285 0.8937 0.032 Uiso 1 1 calc R . .
C10A C -0.0419(3) 0.5616(2) 0.7020(3) 0.0295(10) Uani 1 1 d . . .
H10A H -0.0783 0.5370 0.7385 0.035 Uiso 1 1 calc R A .
H10B H -0.0440 0.5329 0.6539 0.035 Uiso 1 1 calc R . .
N4A N -0.0751(2) 0.63719(19) 0.6856(2) 0.0259(8) Uani 1 1 d . A .
C11A C -0.0663(3) 0.6854(2) 0.7548(2) 0.0284(9) Uani 1 1 d . . .
H11A H -0.0118 0.6767 0.7811 0.034 Uiso 1 1 calc R A .
H11B H -0.1101 0.6735 0.7910 0.034 Uiso 1 1 calc R . .
C12A C -0.0733(3) 0.7653(2) 0.7309(2) 0.0268(9) Uani 1 1 d . A .
H12A H -0.1315 0.7768 0.7153 0.032 Uiso 1 1 calc R . .
H12B H -0.0568 0.7973 0.7746 0.032 Uiso 1 1 calc R . .
N2 N -0.0186(2) 0.77901(17) 0.66591(19) 0.0218(7) Uani 1 1 d . A .
C13A C 0.3278(3) 0.4630(3) 0.8991(3) 0.0335(10) Uani 1 1 d . . .
H13A H 0.3227 0.4895 0.9475 0.050 Uiso 1 1 calc R . .
H13B H 0.3695 0.4243 0.9056 0.050 Uiso 1 1 calc R . .
H13C H 0.2742 0.4411 0.8839 0.050 Uiso 1 1 calc R . .
C14A C -0.1645(3) 0.6294(3) 0.6620(3) 0.0354(11) Uani 1 1 d . . .
H14A H -0.1697 0.5982 0.6164 0.053 Uiso 1 1 calc R A .
H14B H -0.1880 0.6778 0.6504 0.053 Uiso 1 1 calc R . .
H14C H -0.1945 0.6069 0.7039 0.053 Uiso 1 1 calc R . .
C1B C 0.4447(3) 0.6041(2) 0.6972(2) 0.0248(9) Uani 1 1 d . . .
H1B1 H 0.4570 0.6546 0.7150 0.030 Uiso 1 1 calc R . .
H1B2 H 0.3839 0.5973 0.6983 0.030 Uiso 1 1 calc R . .
C2B C 0.4707(3) 0.5972(3) 0.6145(2) 0.0317(10) Uani 1 1 d . . .
H2B1 H 0.5190 0.6293 0.6062 0.038 Uiso 1 1 calc R . .
H2B2 H 0.4875 0.5460 0.6044 0.038 Uiso 1 1 calc R . .
N3B N 0.4020(2) 0.6178(2) 0.5615(2) 0.0320(9) Uani 1 1 d . . .
C3B C 0.3789(3) 0.6948(2) 0.5696(3) 0.0316(10) Uani 1 1 d . . .
H3B1 H 0.4188 0.7255 0.5421 0.038 Uiso 1 1 calc R . .
H3B2 H 0.3830 0.7084 0.6245 0.038 Uiso 1 1 calc R . .
C4B C 0.2918(3) 0.7109(2) 0.5384(2) 0.0242(9) Uani 1 1 d . . .
C5B C 0.2685(3) 0.7833(2) 0.5230(2) 0.0266(9) Uani 1 1 d . . .
H5B H 0.3072 0.8219 0.5318 0.032 Uiso 1 1 calc R . .
C6B C 0.1892(3) 0.7990(2) 0.4949(2) 0.0271(9) Uani 1 1 d . . .
H6B H 0.1742 0.8484 0.4842 0.032 Uiso 1 1 calc R . .
C7B C 0.1308(3) 0.7436(2) 0.4819(2) 0.0267(9) Uani 1 1 d . A .
C8B C 0.1544(3) 0.6721(2) 0.4980(2) 0.0292(10) Uani 1 1 d . . .
H8B H 0.1157 0.6334 0.4897 0.035 Uiso 1 1 calc R . .
C9B C 0.2341(3) 0.6562(2) 0.5263(2) 0.0294(10) Uani 1 1 d . . .
H9B H 0.2489 0.6069 0.5375 0.035 Uiso 1 1 calc R . .
C10B C 0.0447(3) 0.7587(3) 0.4485(2) 0.0310(10) Uani 1 1 d . . .
H10C H 0.0470 0.8022 0.4148 0.037 Uiso 1 1 calc R A .
H10D H 0.0268 0.7165 0.4163 0.037 Uiso 1 1 calc R . .
N4B N -0.0189(2) 0.77182(18) 0.50735(19) 0.0240(7) Uani 1 1 d . A .
C11B C -0.0041(3) 0.8435(2) 0.5456(2) 0.0258(9) Uani 1 1 d . . .
H11C H -0.0264 0.8835 0.5125 0.031 Uiso 1 1 calc R A .
H11D H 0.0562 0.8515 0.5540 0.031 Uiso 1 1 calc R . .
C12B C -0.0460(2) 0.8447(2) 0.6214(2) 0.0242(9) Uani 1 1 d . A .
H12C H -0.0307 0.8898 0.6500 0.029 Uiso 1 1 calc R . .
H12D H -0.1070 0.8439 0.6129 0.029 Uiso 1 1 calc R . .
C13B C 0.4236(4) 0.6013(3) 0.4825(3) 0.0570(16) Uani 1 1 d . . .
H13D H 0.4388 0.5494 0.4786 0.085 Uiso 1 1 calc R . .
H13E H 0.4705 0.6318 0.4682 0.085 Uiso 1 1 calc R . .
H13F H 0.3758 0.6114 0.4479 0.085 Uiso 1 1 calc R . .
C14B C -0.1018(3) 0.7730(3) 0.4669(3) 0.0308(10) Uani 1 1 d . . .
H14D H -0.1122 0.7256 0.4419 0.046 Uiso 1 1 calc R A .
H14E H -0.1031 0.8120 0.4282 0.046 Uiso 1 1 calc R . .
H14F H -0.1448 0.7823 0.5040 0.046 Uiso 1 1 calc R . .
C1C C 0.5773(2) 0.5569(2) 0.7516(3) 0.0305(10) Uani 1 1 d . . .
H1C1 H 0.5963 0.5527 0.6985 0.037 Uiso 1 1 calc R . .
H1C2 H 0.6029 0.5168 0.7826 0.037 Uiso 1 1 calc R . .
C2C C 0.6016(3) 0.6311(3) 0.7855(2) 0.0316(10) Uani 1 1 d . . .
H2C1 H 0.6628 0.6353 0.7898 0.038 Uiso 1 1 calc R . .
H2C2 H 0.5803 0.6709 0.7515 0.038 Uiso 1 1 calc R . .
N3C N 0.5662(2) 0.63845(19) 0.8622(2) 0.0262(8) Uani 1 1 d . . .
C3C C 0.5489(3) 0.7177(2) 0.8792(3) 0.0303(10) Uani 1 1 d . . .
H3C1 H 0.5975 0.7472 0.8652 0.036 Uiso 1 1 calc R . .
H3C2 H 0.5424 0.7232 0.9351 0.036 Uiso 1 1 calc R . .
C4C C 0.4728(2) 0.7484(2) 0.8381(2) 0.0251(9) Uani 1 1 d . . .
C5C C 0.4761(3) 0.7901(2) 0.7715(3) 0.0281(10) Uani 1 1 d . . .
H5C H 0.5283 0.8006 0.7504 0.034 Uiso 1 1 calc R . .
C6C C 0.4040(3) 0.8166(2) 0.7354(2) 0.0253(9) Uani 1 1 d . . .
H6C H 0.4078 0.8449 0.6900 0.030 Uiso 1 1 calc R . .
C7C C 0.3263(2) 0.8026(2) 0.7645(2) 0.0207(8) Uani 1 1 d . . .
C8C C 0.3232(2) 0.7628(2) 0.8317(2) 0.0228(9) Uani 1 1 d . . .
H8C H 0.2710 0.7535 0.8532 0.027 Uiso 1 1 calc R . .
C9C C 0.3951(2) 0.7362(2) 0.8683(2) 0.0240(9) Uani 1 1 d . . .
H9C H 0.3913 0.7093 0.9146 0.029 Uiso 1 1 calc R . .
C10C C 0.2481(2) 0.8269(2) 0.7215(2) 0.0245(9) Uani 1 1 d . . .
H10E H 0.2602 0.8715 0.6916 0.029 Uiso 1 1 calc R . .
H10F H 0.2305 0.7881 0.6848 0.029 Uiso 1 1 calc R . .
N4C N 0.1796(2) 0.84256(17) 0.77240(18) 0.0224(7) Uani 1 1 d . . .
C11C C 0.1006(2) 0.8531(2) 0.7291(2) 0.0249(9) Uani 1 1 d . A .
H11E H 0.1076 0.8912 0.6895 0.030 Uiso 1 1 calc R . .
H11F H 0.0579 0.8703 0.7642 0.030 Uiso 1 1 calc R . .
C12C C 0.0717(2) 0.7820(2) 0.6909(2) 0.0228(9) Uani 1 1 d . . .
H12E H 0.1054 0.7736 0.6455 0.027 Uiso 1 1 calc R A .
H12F H 0.0832 0.7411 0.7271 0.027 Uiso 1 1 calc R . .
C13C C 0.6289(3) 0.6127(3) 0.9210(3) 0.0343(11) Uani 1 1 d . . .
H13G H 0.6062 0.6171 0.9720 0.051 Uiso 1 1 calc R . .
H13H H 0.6791 0.6428 0.9184 0.051 Uiso 1 1 calc R . .
H13I H 0.6428 0.5614 0.9110 0.051 Uiso 1 1 calc R . .
C14C C 0.1985(3) 0.9091(2) 0.8165(3) 0.0324(10) Uani 1 1 d . . .
H14G H 0.1532 0.9194 0.8508 0.049 Uiso 1 1 calc R . .
H14H H 0.2048 0.9504 0.7813 0.049 Uiso 1 1 calc R . .
H14I H 0.2502 0.9021 0.8468 0.049 Uiso 1 1 calc R . .
N31 N 0.4417(2) 0.5872(2) 0.9701(2) 0.0311(8) Uani 1 1 d . . .
C32 C 0.4503(2) 0.5681(2) 1.0341(2) 0.0256(9) Uani 1 1 d . . .
O33 O 0.4590(2) 0.54830(19) 1.09952(18) 0.0414(8) Uani 1 1 d . . .
N41 N -0.0405(2) 0.6118(2) 0.5251(2) 0.0325(9) Uani 0.80 1 d P A 1
C42 C -0.0378(4) 0.5954(3) 0.4604(4) 0.0397(14) Uani 0.80 1 d P A 1
O43 O -0.0346(3) 0.5782(3) 0.3938(3) 0.0687(15) Uani 0.80 1 d P A 1
N41' N -0.0405(2) 0.6118(2) 0.5251(2) 0.0325(9) Uani 0.20 1 d P A 2
C42' C -0.0780(11) 0.5588(10) 0.5101(10) 0.016(4) Uiso 0.20 1 d P A 2
O43' O -0.1164(12) 0.5069(11) 0.4890(11) 0.057(5) Uiso 0.20 1 d P A 2
Cl1 Cl 0.33702(7) 0.24230(7) 0.38232(9) 0.0481(3) Uani 1 1 d . . .
O11 O 0.4145(2) 0.2110(2) 0.4044(3) 0.0709(13) Uani 1 1 d . . .
O12 O 0.3177(3) 0.2191(3) 0.3032(3) 0.0825(14) Uani 1 1 d . . .
O13 O 0.2723(3) 0.2171(2) 0.4264(3) 0.0864(17) Uani 1 1 d . . .
O14 O 0.3420(2) 0.3205(2) 0.3813(3) 0.0581(11) Uani 1 1 d . . .
Cl2 Cl 0.17115(6) 0.48207(6) 0.07635(6) 0.0301(2) Uani 1 1 d . . .
O21 O 0.2327(2) 0.53795(19) 0.0720(2) 0.0567(10) Uani 1 1 d . . .
O22 O 0.1819(3) 0.4429(2) 0.1466(2) 0.0590(11) Uani 1 1 d . . .
O23 O 0.0906(2) 0.5139(2) 0.0720(2) 0.0617(11) Uani 1 1 d . . .
O24 O 0.1799(2) 0.43289(17) 0.01382(19) 0.0393(8) Uani 1 1 d . . .
O51 O 0.3340(9) 0.4840(8) 0.5853(8) 0.051(4) Uani 0.25 1 d PU B 1
H51 H 0.3496 0.5161 0.5546 0.050 Uiso 0.25 1 calc PR B 1
C52 C 0.2959(9) 0.4323(7) 0.5477(8) 0.068(3) Uani 0.25 1 d PU B 1
H52A H 0.3345 0.4124 0.5101 0.040 Uiso 0.25 1 calc PR B 1
H52B H 0.2488 0.4546 0.5181 0.040 Uiso 0.25 1 calc PR B 1
C53 C 0.2668(8) 0.3765(7) 0.5870(9) 0.080(4) Uani 0.25 1 d PU B 1
H53A H 0.2399 0.3413 0.5516 0.050 Uiso 0.25 1 calc PR B 1
H53B H 0.2262 0.3944 0.6230 0.050 Uiso 0.25 1 calc PR B 1
H53C H 0.3125 0.3523 0.6155 0.050 Uiso 0.25 1 calc PR B 1
O51' O 0.3665(12) 0.4104(10) 0.5384(11) 0.078(5) Uani 0.25 1 d PU C 2
H51' H 0.3647 0.3715 0.5128 0.050 Uiso 0.25 1 calc PR C 2
C52' C 0.2959(9) 0.4323(7) 0.5477(8) 0.068(3) Uani 0.25 1 d PU C 2
H52C H 0.2648 0.4393 0.4983 0.040 Uiso 0.25 1 calc PR C 2
H52D H 0.2955 0.4784 0.5775 0.040 Uiso 0.25 1 calc PR C 2
C53' C 0.2668(8) 0.3765(7) 0.5870(9) 0.080(4) Uani 0.25 1 d PU C 2
H53D H 0.2094 0.3866 0.6002 0.050 Uiso 0.25 1 calc PR C 2
H53E H 0.3009 0.3696 0.6340 0.050 Uiso 0.25 1 calc PR C 2
H53F H 0.2684 0.3319 0.5558 0.050 Uiso 0.25 1 calc PR C 2

loop_
_atom_site_aniso_label
_atom_site_aniso_U_11
_atom_site_aniso_U_22
_atom_site_aniso_U_33
_atom_site_aniso_U_23
_atom_site_aniso_U_13
_atom_site_aniso_U_12
Cu1 0.0178(3) 0.0292(3) 0.0232(3) 0.0044(2) -0.00143(19) 0.0015(2)
Cu2 0.0205(3) 0.0214(3) 0.0246(3) -0.0016(2) -0.00346(19) -0.0001(2)
N1 0.0184(17) 0.0262(18) 0.0245(18) 0.0032(14) -0.0005(14) 0.0071(14)
C1A 0.030(2) 0.028(2) 0.032(2) 0.0017(18) -0.0003(19) 0.0103(19)
C2A 0.032(2) 0.026(2) 0.030(2) 0.0030(18) -0.0061(19) 0.0021(18)
N3A 0.0215(18) 0.0285(19) 0.0267(18) 0.0066(15) -0.0005(14) 0.0011(15)
C3A 0.018(2) 0.026(2) 0.028(2) 0.0001(17) -0.0021(17) -0.0013(17)
C4A 0.019(2) 0.023(2) 0.029(2) 0.0018(17) -0.0025(17) 0.0019(17)
C5A 0.019(2) 0.032(2) 0.031(2) 0.0044(18) 0.0039(17) -0.0009(18)
C6A 0.026(2) 0.030(2) 0.027(2) 0.0043(18) -0.0067(18) 0.0009(18)
C7A 0.023(2) 0.018(2) 0.034(2) 0.0021(17) -0.0031(18) -0.0026(16)
C8A 0.018(2) 0.026(2) 0.036(2) 0.0048(18) 0.0048(17) -0.0021(17)
C9A 0.025(2) 0.028(2) 0.027(2) 0.0038(18) -0.0003(17) 0.0018(18)
C10A 0.023(2) 0.025(2) 0.040(3) 0.0061(19) -0.0047(19) -0.0037(18)
N4A 0.0211(18) 0.0255(18) 0.0308(19) 0.0014(15) -0.0026(15) -0.0023(14)
C11A 0.025(2) 0.033(2) 0.027(2) 0.0028(18) 0.0018(18) -0.0004(19)
C12A 0.023(2) 0.031(2) 0.027(2) -0.0012(18) 0.0037(17) 0.0030(18)
N2 0.0176(17) 0.0202(17) 0.0274(18) -0.0016(14) -0.0016(14) 0.0024(14)
C13A 0.029(2) 0.036(3) 0.035(3) 0.013(2) -0.0038(19) -0.004(2)
C14A 0.015(2) 0.042(3) 0.049(3) 0.007(2) -0.0068(19) -0.0026(19)
C1B 0.021(2) 0.028(2) 0.025(2) 0.0050(17) -0.0004(17) 0.0060(17)
C2B 0.024(2) 0.040(3) 0.031(2) 0.006(2) 0.0008(18) 0.0117(19)
N3B 0.032(2) 0.041(2) 0.0223(19) -0.0006(16) -0.0030(15) 0.0142(17)
C3B 0.029(2) 0.035(2) 0.031(2) 0.0060(19) -0.0038(19) 0.0045(19)
C4B 0.026(2) 0.029(2) 0.017(2) 0.0033(17) 0.0030(16) 0.0047(18)
C5B 0.026(2) 0.030(2) 0.024(2) 0.0015(17) 0.0045(17) 0.0048(18)
C6B 0.030(2) 0.029(2) 0.022(2) 0.0068(17) 0.0069(17) 0.0068(19)
C7B 0.026(2) 0.036(2) 0.018(2) 0.0003(17) 0.0032(17) 0.0079(19)
C8B 0.028(2) 0.033(2) 0.027(2) -0.0051(18) 0.0020(18) 0.0018(19)
C9B 0.033(2) 0.028(2) 0.027(2) 0.0026(18) 0.0004(18) 0.0079(19)
C10B 0.029(2) 0.037(3) 0.026(2) 0.0018(19) -0.0008(18) 0.005(2)
N4B 0.0203(18) 0.0254(18) 0.0258(18) 0.0015(14) -0.0045(14) 0.0019(14)
C11B 0.022(2) 0.024(2) 0.031(2) 0.0028(18) -0.0034(17) 0.0027(17)
C12B 0.021(2) 0.019(2) 0.032(2) -0.0020(17) -0.0049(17) 0.0049(16)
C13B 0.067(4) 0.073(4) 0.031(3) 0.000(3) -0.002(3) 0.041(3)
C14B 0.025(2) 0.035(2) 0.032(2) 0.0000(19) -0.0095(18) 0.0030(19)
C1C 0.020(2) 0.041(3) 0.031(2) 0.006(2) 0.0038(18) 0.0117(19)
C2C 0.018(2) 0.042(3) 0.034(2) 0.008(2) 0.0034(18) 0.0016(19)
N3C 0.0190(18) 0.0294(19) 0.0299(19) 0.0074(15) -0.0039(14) 0.0045(15)
C3C 0.018(2) 0.034(2) 0.039(3) 0.001(2) -0.0044(18) -0.0030(18)
C4C 0.020(2) 0.027(2) 0.029(2) -0.0021(18) -0.0026(17) -0.0023(17)
C5C 0.019(2) 0.028(2) 0.038(3) 0.0038(19) 0.0034(18) -0.0062(17)
C6C 0.027(2) 0.021(2) 0.028(2) 0.0044(17) 0.0025(18) -0.0009(17)
C7C 0.022(2) 0.0189(19) 0.021(2) -0.0016(16) -0.0021(16) 0.0004(16)
C8C 0.018(2) 0.026(2) 0.025(2) -0.0011(17) 0.0035(16) -0.0012(16)
C9C 0.025(2) 0.026(2) 0.021(2) 0.0026(16) -0.0002(17) 0.0009(17)
C10C 0.023(2) 0.027(2) 0.023(2) 0.0007(17) -0.0028(17) 0.0015(17)
N4C 0.0202(17) 0.0222(17) 0.0243(18) -0.0046(14) -0.0049(14) 0.0039(14)
C11C 0.021(2) 0.024(2) 0.029(2) -0.0024(17) -0.0063(17) 0.0040(17)
C12C 0.016(2) 0.025(2) 0.027(2) -0.0014(17) -0.0060(16) 0.0027(16)
C13C 0.019(2) 0.043(3) 0.040(3) 0.008(2) -0.0106(19) 0.0064(19)
C14C 0.030(2) 0.028(2) 0.038(3) -0.010(2) -0.008(2) 0.0040(19)
N31 0.027(2) 0.042(2) 0.024(2) -0.0002(17) 0.0019(15) -0.0026(16)
C32 0.022(2) 0.029(2) 0.026(3) -0.0054(19) 0.0019(17) -0.0025(18)
O33 0.043(2) 0.046(2) 0.0344(19) 0.0076(16) -0.0046(15) 0.0029(16)
N41 0.034(2) 0.027(2) 0.036(2) -0.0062(17) -0.0033(17) -0.0035(16)
C42 0.037(3) 0.037(3) 0.045(4) -0.012(3) -0.005(3) -0.004(3)
O43 0.078(4) 0.076(4) 0.052(3) -0.027(3) 0.003(3) 0.004(3)
N41' 0.034(2) 0.027(2) 0.036(2) -0.0062(17) -0.0033(17) -0.0035(16)
Cl1 0.0259(6) 0.0467(7) 0.0723(9) 0.0228(7) 0.0075(6) 0.0047(5)
O11 0.031(2) 0.077(3) 0.105(4) 0.030(3) 0.004(2) 0.018(2)
O12 0.079(3) 0.079(3) 0.089(4) 0.005(3) -0.001(3) -0.006(3)
O13 0.054(3) 0.067(3) 0.142(5) 0.039(3) 0.056(3) 0.013(2)
O14 0.034(2) 0.048(2) 0.092(3) 0.020(2) 0.003(2) -0.0027(17)
Cl2 0.0276(6) 0.0270(5) 0.0360(6) 0.0021(4) 0.0074(4) 0.0026(4)
O21 0.061(3) 0.035(2) 0.074(3) -0.0092(18) 0.009(2) -0.0189(18)
O22 0.065(3) 0.075(3) 0.038(2) 0.0200(19) 0.0123(18) 0.012(2)
O23 0.043(2) 0.061(3) 0.083(3) 0.009(2) 0.017(2) 0.0263(19)
O24 0.0350(18) 0.0385(19) 0.045(2) -0.0109(15) 0.0047(15) -0.0044(15)
O51 0.063(8) 0.052(7) 0.037(7) 0.013(6) -0.017(6) -0.016(6)
C52 0.072(6) 0.055(6) 0.077(7) -0.036(5) -0.016(6) -0.006(5)
C53 0.058(6) 0.057(6) 0.121(8) -0.016(6) -0.041(6) -0.009(5)
O51' 0.070(8) 0.071(10) 0.092(10) -0.045(8) 0.000(8) -0.021(7)
C52' 0.072(6) 0.055(6) 0.077(7) -0.036(5) -0.016(6) -0.006(5)
C53' 0.058(6) 0.057(6) 0.121(8) -0.016(6) -0.041(6) -0.009(5)

loop_
_atom_type_symbol
_atom_type_description
_atom_type_scat_dispersion_real
_atom_type_scat_dispersion_imag
_atom_type_scat_source
C C 0.0033 0.0016 'International Tables Vol C Tables 4.2.6.8 and 6.1.1.4'
H H 0.0000 0.0000 'International Tables Vol C Tables 4.2.6.8 and 6.1.1.4'
N N 0.0061 0.0033 'International Tables Vol C Tables 4.2.6.8 and 6.1.1.4'
O O 0.0106 0.0060 'International Tables Vol C Tables 4.2.6.8 and 6.1.1.4'
Cl Cl 0.1484 0.1585 'International Tables Vol C Tables 4.2.6.8 and 6.1.1.4'
Cu Cu 0.3201 1.2651 'International Tables Vol C Tables 4.2.6.8 and 6.1.1.4'

loop_
_geom_angle_atom_site_label_1
_geom_angle_atom_site_label_2
_geom_angle_atom_site_label_3
_geom_angle
_geom_angle_site_symmetry_1
_geom_angle_site_symmetry_3
_geom_angle_publ_flag
N31 Cu1 N1 178.60(15) . . y
N31 Cu1 N3C 95.61(15) . . y
N1 Cu1 N3C 85.52(14) . . y
N31 Cu1 N3A 95.54(14) . . y
N1 Cu1 N3A 83.47(13) . . y
N3C Cu1 N3A 165.79(13) . . y
N31 Cu1 O33 89.57(14) . 3_667 y
N1 Cu1 O33 89.48(12) . 3_667 y
N3C Cu1 O33 96.88(12) . 3_667 y
N3A Cu1 O33 91.99(12) . 3_667 y
N41 Cu2 N2 178.47(15) . . y
N41 Cu2 N4A 93.93(15) . . y
N2 Cu2 N4A 85.54(13) . . y
N41 Cu2 N4B 95.50(15) . . y
N2 Cu2 N4B 85.40(13) . . y
N4A Cu2 N4B 161.83(13) . . y
C1B N1 C1A 111.6(3) . . ?
C1B N1 C1C 111.5(3) . . ?
C1A N1 C1C 113.8(3) . . ?
C1B N1 Cu1 115.3(2) . . ?
C1A N1 Cu1 102.2(2) . . ?
C1C N1 Cu1 101.9(2) . . ?
N1 C1A C2A 108.4(3) . . ?
N3A C2A C1A 110.4(3) . . ?
C13A N3A C2A 110.1(3) . . ?
C13A N3A C3A 109.7(3) . . ?
C2A N3A C3A 113.7(3) . . ?
C13A N3A Cu1 115.0(3) . . ?
C2A N3A Cu1 108.4(2) . . ?
C3A N3A Cu1 99.7(2) . . ?
N3A C3A C4A 119.4(3) . . ?
C5A C4A C9A 118.2(4) . . ?
C5A C4A C3A 120.3(4) . . ?
C9A C4A C3A 121.2(4) . . ?
C4A C5A C6A 121.4(4) . . ?
C7A C6A C5A 119.9(4) . . ?
C8A C7A C6A 118.9(4) . . ?
C8A C7A C10A 120.8(4) . . ?
C6A C7A C10A 120.3(4) . . ?
C7A C8A C9A 121.4(4) . . ?
C8A C9A C4A 120.1(4) . . ?
C7A C10A N4A 113.7(3) . . ?
C14A N4A C11A 110.0(3) . . ?
C14A N4A C10A 107.4(3) . . ?
C11A N4A C10A 111.2(3) . . ?
C14A N4A Cu2 100.9(3) . . ?
C11A N4A Cu2 108.0(2) . . ?
C10A N4A Cu2 118.7(3) . . ?
N4A C11A C12A 109.8(3) . . ?
N2 C12A C11A 109.3(3) . . ?
C12A N2 C12B 111.2(3) . . ?
C12A N2 C12C 112.3(3) . . ?
C12B N2 C12C 112.9(3) . . ?
C12A N2 Cu2 107.8(2) . . ?
C12B N2 Cu2 105.6(2) . . ?
C12C N2 Cu2 106.5(2) . . ?
N1 C1B C2B 115.7(3) . . ?
N3B C2B C1B 110.4(3) . . ?
C3B N3B C2B 112.1(4) . . ?
C3B N3B C13B 111.0(4) . . ?
C2B N3B C13B 109.9(3) . . ?
N3B C3B C4B 112.9(4) . . ?
C9B C4B C5B 118.8(4) . . ?
C9B C4B C3B 121.8(4) . . ?
C5B C4B C3B 119.4(4) . . ?
C6B C5B C4B 120.1(4) . . ?
C5B C6B C7B 121.3(4) . . ?
C8B C7B C6B 118.0(4) . . ?
C8B C7B C10B 119.5(4) . . ?
C6B C7B C10B 122.4(4) . . ?
C7B C8B C9B 120.8(4) . . ?
C4B C9B C8B 121.0(4) . . ?
N4B C10B C7B 114.0(3) . . ?
C11B N4B C14B 109.1(3) . . ?
C11B N4B C10B 110.3(3) . . ?
C14B N4B C10B 107.7(3) . . ?
C11B N4B Cu2 107.2(2) . . ?
C14B N4B Cu2 104.2(2) . . ?
C10B N4B Cu2 118.0(3) . . ?
N4B C11B C12B 109.7(3) . . ?
N2 C12B C11B 108.2(3) . . ?
N1 C1C C2C 106.9(3) . . ?
N3C C2C C1C 109.2(3) . . ?
C2C N3C C13C 108.6(3) . . ?
C2C N3C C3C 110.2(3) . . ?
C13C N3C C3C 107.1(3) . . ?
C2C N3C Cu1 107.3(3) . . ?
C13C N3C Cu1 109.3(3) . . ?
C3C N3C Cu1 114.3(2) . . ?
N3C C3C C4C 114.7(3) . . ?
C5C C4C C9C 117.7(4) . . ?
C5C C4C C3C 123.1(4) . . ?
C9C C4C C3C 119.2(4) . . ?
C6C C5C C4C 120.8(4) . . ?
C5C C6C C7C 121.3(4) . . ?
C8C C7C C6C 117.9(4) . . ?
C8C C7C C10C 121.3(3) . . ?
C6C C7C C10C 120.7(4) . . ?
C7C C8C C9C 121.1(4) . . ?
C8C C9C C4C 121.1(4) . . ?
N4C C10C C7C 112.9(3) . . ?
C14C N4C C11C 108.8(3) . . ?
C14C N4C C10C 109.4(3) . . ?
C11C N4C C10C 111.7(3) . . ?
N4C C11C C12C 111.1(3) . . ?
N2 C12C C11C 115.7(3) . . ?
C32 N31 Cu1 148.7(4) . . y
N31 C32 O33 179.8(6) . . y
C42 N41 Cu2 142.4(4) . . y
N41 C42 O43 179.6(8) . . y
O13 Cl1 O11 112.8(3) . . ?
O13 Cl1 O14 112.2(3) . . ?
O11 Cl1 O14 110.9(3) . . ?
O13 Cl1 O12 106.6(3) . . ?
O11 Cl1 O12 107.2(3) . . ?
O14 Cl1 O12 106.6(3) . . ?
O23 Cl2 O24 109.4(2) . . ?
O23 Cl2 O22 109.4(2) . . ?
O24 Cl2 O22 109.4(2) . . ?
O23 Cl2 O21 110.0(2) . . ?
O24 Cl2 O21 108.7(2) . . ?
O22 Cl2 O21 110.0(3) . . ?
O51 C52 C53 118.0(14) . . ?

loop_
_geom_bond_atom_site_label_1
_geom_bond_atom_site_label_2
_geom_bond_distance
_geom_bond_site_symmetry_2
_geom_bond_publ_flag
Cu1 N31 1.918(4) . y
Cu1 N1 2.021(3) . y
Cu1 N3C 2.067(3) . y
Cu1 N3A 2.083(3) . y
Cu1 O33 2.586(3) 3_667 y
Cu2 N41 1.916(4) . y
Cu2 N2 2.010(3) . y
Cu2 N4A 2.067(3) . y
Cu2 N4B 2.076(3) . y
N1 C1B 1.485(5) . ?
N1 C1A 1.490(5) . ?
N1 C1C 1.497(5) . ?
C1A C2A 1.520(6) . ?
C2A N3A 1.488(5) . ?
N3A C13A 1.481(5) . ?
N3A C3A 1.507(5) . ?
C3A C4A 1.512(5) . ?
C4A C5A 1.387(6) . ?
C4A C9A 1.400(6) . ?
C5A C6A 1.391(6) . ?
C6A C7A 1.390(6) . ?
C7A C8A 1.379(6) . ?
C7A C10A 1.501(5) . ?
C8A C9A 1.385(6) . ?
C10A N4A 1.504(5) . ?
N4A C14A 1.492(5) . ?
N4A C11A 1.497(5) . ?
C11A C12A 1.518(6) . ?
C12A N2 1.484(5) . ?
N2 C12B 1.487(5) . ?
N2 C12C 1.507(5) . ?
C1B C2B 1.524(6) . ?
C2B N3B 1.467(5) . ?
N3B C3B 1.460(6) . ?
N3B C13B 1.467(6) . ?
C3B C4B 1.518(6) . ?
C4B C9B 1.376(6) . ?
C4B C5B 1.397(6) . ?
C5B C6B 1.384(6) . ?
C6B C7B 1.394(6) . ?
C7B C8B 1.385(6) . ?
C7B C10B 1.512(6) . ?
C8B C9B 1.390(6) . ?
C10B N4B 1.498(5) . ?
N4B C11B 1.484(5) . ?
N4B C14B 1.490(5) . ?
C11B C12B 1.508(6) . ?
C1C C2C 1.524(6) . ?
C2C N3C 1.482(5) . ?
N3C C13C 1.490(5) . ?
N3C C3C 1.504(6) . ?
C3C C4C 1.507(6) . ?
C4C C5C 1.393(6) . ?
C4C C9C 1.395(6) . ?
C5C C6C 1.388(6) . ?
C6C C7C 1.393(6) . ?
C7C C8C 1.381(5) . ?
C7C C10C 1.512(5) . ?
C8C C9C 1.393(6) . ?
C10C N4C 1.471(5) . ?
N4C C14C 1.464(5) . ?
N4C C11C 1.470(5) . ?
C11C C12C 1.524(6) . ?
N31 C32 1.175(5) . ?
C32 O33 1.201(5) . ?
N41 C42 1.170(7) . ?
C42 O43 1.208(8) . ?
C42' O43' 1.18(3) . ?
Cl1 O13 1.397(4) . ?
Cl1 O11 1.415(4) . ?
Cl1 O14 1.430(4) . ?
Cl1 O12 1.467(5) . ?
Cl2 O23 1.423(4) . ?
Cl2 O24 1.424(3) . ?
Cl2 O22 1.425(4) . ?
Cl2 O21 1.427(4) . ?
O51 C52 1.292(17) . ?
C52 C53 1.324(19) . ?

loop_
_geom_hbond_atom_site_label_D
_geom_hbond_atom_site_label_H
_geom_hbond_atom_site_label_A
_geom_hbond_distance_DH
_geom_hbond_distance_HA
_geom_hbond_distance_DA
_geom_hbond_angle_DHA
_geom_hbond_site_symmetry_A
O51 H51 N3B 0.84 2.04 2.716(15) 136.9 .
O51' H51' O14 0.84 2.49 3.207(17) 143.9 .
